data_4127586
loop_
_publ_author_name
'Plajer, Alex J.'
'Zhu, Jinbo'
'Proehm, Patrick'
'Bond, Andrew D.'
'Keyser, Ulrich F.'
'Wright, Dominic S.'

_publ_section_title
;
 Tailoring the Binding Properties of Phosphazane Anion Receptors and
 Transporters.
;
_journal_issue 22
_journal_name_full 'Journal of the American Chemical Society'
_journal_page_first 8807
_journal_page_last 8815
_journal_paper_doi 10.1021/jacs.9b00504
_journal_volume 141
_journal_year 2019
_chemical_formula_moiety 'C24 H26 Au2 Cl2 F12 N4 P2, C6 H16 N +, Cl -'
_chemical_formula_sum 'C30 H42 Au2 Cl3 F12 N5 P2'
_chemical_formula_weight 1262.91
_space_group_crystal_system monoclinic
_space_group_IT_number 14
_space_group_name_Hall '-P 2yn'
_space_group_name_H-M_alt 'P 1 21/n 1'
_symmetry_space_group_name_Hall '-P 2yn'
_symmetry_space_group_name_H-M 'P 1 21/n 1'
_atom_sites_solution_hydrogens geom
_audit_creation_method SHELXL-2018/1
_cell_angle_alpha 90
_cell_angle_beta 93.5574(14)
_cell_angle_gamma 90
_cell_formula_units_Z 4
_cell_length_a 13.9922(4)
_cell_length_b 14.1100(4)
_cell_length_c 21.4076(6)
_cell_measurement_reflns_used 9962
_cell_measurement_temperature 180(2)
_cell_measurement_theta_max 66.58
_cell_measurement_theta_min 3.67
_cell_volume 4218.4(2)
_computing_cell_refinement 'SAINT (Bruker, 2016)'
_computing_data_collection 'APEX3 (Bruker, 2016)'
_computing_data_reduction SAINT
_computing_molecular_graphics 'Mercury (Macrae et al., 2008)'
_computing_publication_material SHELXL
_computing_structure_refinement 'SHELXL (Sheldrick, 2015)'
_computing_structure_solution 'SHELXT (Sheldrick, 2015)'
_diffrn_ambient_temperature 180(2)
_diffrn_measured_fraction_theta_full 0.998
_diffrn_measured_fraction_theta_max 0.998
_diffrn_measurement_device_type 'Bruker D8-QUEST PHOTON-100'
_diffrn_measurement_method '\w and \f-scans'
_diffrn_radiation_type CuK\a
_diffrn_radiation_wavelength 1.54178
_diffrn_reflns_av_R_equivalents 0.0543
_diffrn_reflns_av_unetI/netI 0.0427
_diffrn_reflns_Laue_measured_fraction_full 0.998
_diffrn_reflns_Laue_measured_fraction_max 0.998
_diffrn_reflns_limit_h_max 16
_diffrn_reflns_limit_h_min -16
_diffrn_reflns_limit_k_max 16
_diffrn_reflns_limit_k_min -13
_diffrn_reflns_limit_l_max 25
_diffrn_reflns_limit_l_min -25
_diffrn_reflns_number 33340
_diffrn_reflns_point_group_measured_fraction_full 0.998
_diffrn_reflns_point_group_measured_fraction_max 0.998
_diffrn_reflns_theta_full 66.689
_diffrn_reflns_theta_max 66.689
_diffrn_reflns_theta_min 3.672
_diffrn_source 'Incoatec I\mS Cu microsource'
_exptl_absorpt_coefficient_mu 16.105
_exptl_absorpt_correction_T_max 0.7528
_exptl_absorpt_correction_T_min 0.5216
_exptl_absorpt_correction_type multi-scan
_exptl_absorpt_process_details 'SADABS (Bruker, 2014)'
_exptl_crystal_colour colourless
_exptl_crystal_density_diffrn 1.989
_exptl_crystal_description needle
_exptl_crystal_F_000 2416
_exptl_crystal_size_max 0.100
_exptl_crystal_size_mid 0.030
_exptl_crystal_size_min 0.020
_refine_diff_density_max 0.985
_refine_diff_density_min -0.659
_refine_diff_density_rms 0.115
_refine_ls_extinction_method none
_refine_ls_goodness_of_fit_ref 1.013
_refine_ls_hydrogen_treatment constr
_refine_ls_matrix_type full
_refine_ls_number_parameters 553
_refine_ls_number_reflns 7459
_refine_ls_number_restraints 96
_refine_ls_restrained_S_all 1.037
_refine_ls_R_factor_all 0.0459
_refine_ls_R_factor_gt 0.0296
_refine_ls_shift/su_max 0.001
_refine_ls_shift/su_mean 0.000
_refine_ls_structure_factor_coef Fsqd
_refine_ls_weighting_details 'w=1/[\s^2^(Fo^2^)+(0.0188P)^2^+4.9456P] where P=(Fo^2^+2Fc^2^)/3'
_refine_ls_weighting_scheme calc
_refine_ls_wR_factor_gt 0.0527
_refine_ls_wR_factor_ref 0.0570
_reflns_Friedel_coverage 0.000
_reflns_number_gt 5954
_reflns_number_total 7459
_reflns_threshold_expression 'I > 2\s(I)'
_cod_data_source_file ja9b00504_si_005.cif
_cod_data_source_block 6
_cod_database_code 4127586
_cambridge_user_name 'Alex Plajer'
_cambridge_user_crsid ajp233
_cambridge_supervisor_name 'Dominic Wright'
_cambridge_supervisor_crsid dsw1000
_cambridge_crystallographer_name 'Andrew Bond'
_cambridge_crystallographer_crsid adb29
_cambridge_sample_id AP_170
_cambridge_data_id DW_B1_0261
_shelx_space_group_comment
;
The symmetry employed for this shelxl refinement is uniquely defined
by the following loop, which should always be used as a source of
symmetry information in preference to the above space-group names.
They are only intended as comments.
;
_shelx_estimated_absorpt_t_min 0.296
_shelx_estimated_absorpt_t_max 0.739

loop_
_space_group_symop_operation_xyz
'x, y, z'
'-x+1/2, y+1/2, -z+1/2'
'-x, -y, -z'
'x-1/2, -y-1/2, z-1/2'

loop_
_atom_site_label
_atom_site_type_symbol
_atom_site_fract_x
_atom_site_fract_y
_atom_site_fract_z
_atom_site_U_iso_or_equiv
_atom_site_adp_type
_atom_site_occupancy
_atom_site_site_symmetry_order
_atom_site_calc_flag
_atom_site_refinement_flags_posn
_atom_site_refinement_flags_adp
_atom_site_refinement_flags_occupancy
_atom_site_disorder_assembly
_atom_site_disorder_group
Au1 Au 0.24538(2) 0.39089(2) 0.22042(2) 0.02941(6) Uani 1 1 d . . . . .
Au2 Au 0.61440(2) 0.48050(2) 0.28266(2) 0.02434(6) Uani 1 1 d . . . . .
Cl1 Cl 0.15065(12) 0.42143(17) 0.13292(7) 0.0701(6) Uani 1 1 d . . . . .
Cl2 Cl 0.71954(9) 0.55766(11) 0.22368(7) 0.0428(3) Uani 1 1 d . . . . .
P1 P 0.33633(8) 0.36237(9) 0.30629(6) 0.0226(3) Uani 1 1 d . . . . .
P2 P 0.50822(8) 0.40533(9) 0.33663(6) 0.0216(3) Uani 1 1 d . . . . .
F1 F -0.1483(2) 0.3251(3) 0.3092(2) 0.0805(15) Uani 1 1 d . . . . .
F2 F -0.0637(3) 0.4359(3) 0.3516(2) 0.0747(13) Uani 1 1 d . . . . .
F3 F -0.0496(3) 0.4033(3) 0.25686(17) 0.0591(11) Uani 1 1 d . . . . .
F4 F -0.0278(3) 0.0330(3) 0.4117(3) 0.0855(16) Uani 1 1 d . . . . .
F5 F 0.0462(3) -0.0140(3) 0.33381(19) 0.0705(12) Uani 1 1 d . . . . .
F6 F 0.1210(3) 0.0042(2) 0.42119(19) 0.0577(10) Uani 1 1 d . . . . .
F7 F 0.8474(11) 0.2266(8) 0.5687(3) 0.067(4) Uani 0.59(3) 1 d D U P A 1
F8 F 0.8038(9) 0.1440(6) 0.4897(7) 0.072(4) Uani 0.59(3) 1 d D U P A 1
F9 F 0.9315(6) 0.2241(8) 0.4900(7) 0.067(3) Uani 0.59(3) 1 d D U P A 1
F7A F 0.8008(14) 0.1986(12) 0.5578(7) 0.076(5) Uani 0.41(3) 1 d D U P A 2
F8A F 0.8349(13) 0.1547(10) 0.4671(7) 0.068(5) Uani 0.41(3) 1 d D U P A 2
F9A F 0.9323(7) 0.2399(10) 0.5226(11) 0.070(5) Uani 0.41(3) 1 d D U P A 2
F10 F 0.8260(12) 0.6177(7) 0.5072(5) 0.080(4) Uani 0.59(2) 1 d D U P B 1
F11 F 0.8096(8) 0.6235(8) 0.4072(5) 0.068(3) Uani 0.59(2) 1 d D U P B 1
F12 F 0.9322(4) 0.5626(6) 0.4516(6) 0.057(3) Uani 0.59(2) 1 d D U P B 1
F10A F 0.7807(10) 0.6324(8) 0.4844(8) 0.057(4) Uani 0.41(2) 1 d D U P B 2
F11A F 0.8445(13) 0.6060(11) 0.3997(4) 0.059(4) Uani 0.41(2) 1 d D U P B 2
F12A F 0.9188(9) 0.5725(10) 0.4874(10) 0.077(5) Uani 0.41(2) 1 d D U P B 2
N1 N 0.3984(3) 0.4517(3) 0.34259(18) 0.0214(9) Uani 1 1 d . . . . .
N2 N 0.4458(3) 0.3143(3) 0.30348(19) 0.0242(9) Uani 1 1 d . . . . .
N3 N 0.2801(3) 0.3028(3) 0.3581(2) 0.0313(11) Uani 1 1 d . . . . .
H3 H 0.313364 0.289971 0.393332 0.038 Uiso 1 1 calc R U . . .
N4 N 0.5521(3) 0.3728(3) 0.4063(2) 0.0293(10) Uani 1 1 d . . . . .
H4 H 0.511680 0.347222 0.431325 0.035 Uiso 1 1 calc R U . . .
C1 C 0.3691(4) 0.5504(4) 0.3569(2) 0.0261(11) Uani 1 1 d . . . . .
C2 C 0.4316(4) 0.5851(4) 0.4130(3) 0.0424(15) Uani 1 1 d . . . . .
H2A H 0.422116 0.544139 0.449120 0.064 Uiso 1 1 calc R U . . .
H2B H 0.413975 0.650306 0.423031 0.064 Uiso 1 1 calc R U . . .
H2C H 0.499044 0.583074 0.403134 0.064 Uiso 1 1 calc R U . . .
C3 C 0.3794(4) 0.6136(4) 0.3002(3) 0.0372(13) Uani 1 1 d . . . . .
H3A H 0.337787 0.590150 0.265018 0.056 Uiso 1 1 calc R U . . .
H3B H 0.446102 0.612891 0.288671 0.056 Uiso 1 1 calc R U . . .
H3C H 0.360941 0.678589 0.310256 0.056 Uiso 1 1 calc R U . . .
C4 C 0.2637(4) 0.5493(4) 0.3719(3) 0.0413(15) Uani 1 1 d . . . . .
H4A H 0.224477 0.527457 0.335216 0.062 Uiso 1 1 calc R U . . .
H4B H 0.243871 0.613434 0.383088 0.062 Uiso 1 1 calc R U . . .
H4C H 0.255167 0.506392 0.407134 0.062 Uiso 1 1 calc R U . . .
C5 C 0.4800(4) 0.2287(4) 0.2702(3) 0.0326(13) Uani 1 1 d . . . . .
C6 C 0.5726(5) 0.1971(5) 0.3027(4) 0.066(2) Uani 1 1 d . . . . .
H6A H 0.620771 0.246996 0.299493 0.098 Uiso 1 1 calc R U . . .
H6B H 0.594559 0.139125 0.282910 0.098 Uiso 1 1 calc R U . . .
H6C H 0.562846 0.184686 0.346881 0.098 Uiso 1 1 calc R U . . .
C7 C 0.4929(7) 0.2544(5) 0.2027(3) 0.075(3) Uani 1 1 d . . . . .
H7A H 0.539781 0.305828 0.200984 0.113 Uiso 1 1 calc R U . . .
H7B H 0.431492 0.275201 0.182787 0.113 Uiso 1 1 calc R U . . .
H7C H 0.515853 0.198926 0.180516 0.113 Uiso 1 1 calc R U . . .
C8 C 0.4054(5) 0.1517(5) 0.2744(4) 0.069(2) Uani 1 1 d . . . . .
H8A H 0.397127 0.136960 0.318504 0.104 Uiso 1 1 calc R U . . .
H8B H 0.426344 0.094759 0.252970 0.104 Uiso 1 1 calc R U . . .
H8C H 0.344359 0.173648 0.254569 0.104 Uiso 1 1 calc R U . . .
C9 C 0.1843(3) 0.2692(4) 0.3537(2) 0.0250(11) Uani 1 1 d . . . . .
C10 C 0.1094(3) 0.3290(4) 0.3350(2) 0.0262(11) Uani 1 1 d . . . . .
H10A H 0.121733 0.393187 0.324954 0.031 Uiso 1 1 calc R U . . .
C11 C 0.0158(3) 0.2947(4) 0.3311(2) 0.0291(12) Uani 1 1 d . . . . .
C12 C -0.0034(3) 0.2009(4) 0.3465(2) 0.0276(12) Uani 1 1 d . . . . .
H12A H -0.067006 0.177085 0.343209 0.033 Uiso 1 1 calc R U . . .
C13 C 0.0724(3) 0.1433(4) 0.3666(2) 0.0258(11) Uani 1 1 d . . . . .
C14 C 0.1656(3) 0.1765(4) 0.3700(2) 0.0262(11) Uani 1 1 d . . . . .
H14A H 0.216740 0.135681 0.383556 0.031 Uiso 1 1 calc R U . . .
C15 C -0.0629(4) 0.3620(4) 0.3116(3) 0.0370(14) Uani 1 1 d . . . . .
C16 C 0.0534(4) 0.0427(4) 0.3835(3) 0.0385(14) Uani 1 1 d . . . . .
C17 C 0.6479(3) 0.3817(4) 0.4302(2) 0.0234(11) Uani 1 1 d . . . . .
C18 C 0.6957(4) 0.3026(4) 0.4558(2) 0.0264(11) Uani 1 1 d . . . . .
H18A H 0.663947 0.243143 0.457084 0.032 Uiso 1 1 calc R U . . .
C19 C 0.7896(4) 0.3114(4) 0.4792(2) 0.0276(12) Uani 1 1 d . . . . .
C20 C 0.8370(3) 0.3971(4) 0.4786(2) 0.0279(12) Uani 1 1 d . . . . .
H20A H 0.901574 0.402196 0.494676 0.033 Uiso 1 1 calc R U . . .
C21 C 0.7887(4) 0.4752(4) 0.4541(2) 0.0287(11) Uani 1 1 d . . . . .
C22 C 0.6943(3) 0.4686(4) 0.4311(2) 0.0257(11) Uani 1 1 d . . . . .
H22A H 0.661325 0.523536 0.415812 0.031 Uiso 1 1 calc R U . . .
C23 C 0.8415(3) 0.2258(4) 0.5072(2) 0.0379(14) Uani 1 1 d D . . . .
C24 C 0.8372(3) 0.5714(4) 0.4559(2) 0.0418(15) Uani 1 1 d D . . . .
Cl3 Cl 0.41041(10) 0.23023(13) 0.47396(7) 0.0520(4) Uani 1 1 d . . . . .
N5 N 0.3131(3) 0.1215(3) 0.5827(2) 0.0332(11) Uani 1 1 d . . . . .
H5A H 0.334414 0.160640 0.547223 0.040 Uiso 1 1 calc R U . . .
C25 C 0.3072(5) 0.1843(5) 0.6388(3) 0.0490(16) Uani 1 1 d . . . . .
H25A H 0.302202 0.144505 0.676518 0.059 Uiso 1 1 calc R U . . .
H25B H 0.248452 0.223411 0.633653 0.059 Uiso 1 1 calc R U . . .
C26 C 0.3933(6) 0.2489(5) 0.6482(4) 0.068(2) Uani 1 1 d . . . . .
H26A H 0.383621 0.292641 0.682789 0.103 Uiso 1 1 calc R U . . .
H26B H 0.401357 0.285061 0.609823 0.103 Uiso 1 1 calc R U . . .
H26C H 0.450760 0.210649 0.658132 0.103 Uiso 1 1 calc R U . . .
C27 C 0.3882(5) 0.0447(5) 0.5976(4) 0.060(2) Uani 1 1 d . . . . .
H27A H 0.450144 0.075470 0.609937 0.073 Uiso 1 1 calc R U . . .
H27B H 0.368803 0.007041 0.633664 0.073 Uiso 1 1 calc R U . . .
C28 C 0.4015(5) -0.0186(6) 0.5454(4) 0.076(2) Uani 1 1 d . . . . .
H28A H 0.456822 -0.059686 0.555437 0.113 Uiso 1 1 calc R U . . .
H28B H 0.412622 0.018703 0.507956 0.113 Uiso 1 1 calc R U . . .
H28C H 0.344042 -0.057609 0.537686 0.113 Uiso 1 1 calc R U . . .
C29 C 0.2186(4) 0.0781(4) 0.5633(3) 0.0396(14) Uani 1 1 d . . . . .
H29A H 0.196115 0.040646 0.598694 0.047 Uiso 1 1 calc R U . . .
H29B H 0.226994 0.033984 0.528145 0.047 Uiso 1 1 calc R U . . .
C30 C 0.1426(4) 0.1505(4) 0.5434(3) 0.0458(16) Uani 1 1 d . . . . .
H30A H 0.086981 0.118083 0.523268 0.069 Uiso 1 1 calc R U . . .
H30B H 0.168681 0.195251 0.513899 0.069 Uiso 1 1 calc R U . . .
H30C H 0.123140 0.184955 0.580315 0.069 Uiso 1 1 calc R U . . .

loop_
_atom_site_aniso_label
_atom_site_aniso_U_11
_atom_site_aniso_U_22
_atom_site_aniso_U_33
_atom_site_aniso_U_23
_atom_site_aniso_U_13
_atom_site_aniso_U_12
Au1 0.01830(10) 0.03881(14) 0.03057(12) 0.00221(10) -0.00279(8) 0.00163(9)
Au2 0.01625(9) 0.02557(11) 0.03134(11) 0.00251(10) 0.00253(8) -0.00310(8)
Cl1 0.0394(8) 0.1288(19) 0.0400(8) 0.0094(10) -0.0146(7) 0.0156(10)
Cl2 0.0305(7) 0.0480(9) 0.0517(8) 0.0075(7) 0.0165(6) -0.0108(6)
P1 0.0146(5) 0.0224(7) 0.0305(7) 0.0025(5) -0.0010(5) -0.0017(5)
P2 0.0145(5) 0.0206(7) 0.0295(6) 0.0036(5) 0.0003(5) -0.0017(5)
F1 0.0174(17) 0.077(3) 0.147(4) 0.038(3) 0.003(2) 0.0029(18)
F2 0.076(3) 0.072(3) 0.076(3) -0.011(2) 0.006(2) 0.041(2)
F3 0.045(2) 0.079(3) 0.053(2) 0.025(2) -0.0001(17) 0.018(2)
F4 0.056(3) 0.047(3) 0.160(5) 0.026(3) 0.054(3) -0.008(2)
F5 0.110(4) 0.032(2) 0.067(3) -0.012(2) -0.020(2) -0.016(2)
F6 0.060(2) 0.036(2) 0.074(3) 0.0179(19) -0.019(2) -0.0099(17)
F7 0.099(7) 0.057(5) 0.041(4) 0.012(3) -0.017(4) 0.030(5)
F8 0.075(6) 0.028(4) 0.108(7) 0.001(5) -0.040(5) -0.002(4)
F9 0.052(4) 0.072(6) 0.079(7) 0.019(5) 0.008(4) 0.031(4)
F7A 0.082(8) 0.067(8) 0.080(8) 0.046(6) 0.008(6) 0.020(6)
F8A 0.082(8) 0.044(7) 0.079(7) 0.000(6) 0.007(6) 0.023(6)
F9A 0.040(6) 0.062(7) 0.104(10) 0.020(7) -0.034(6) 0.002(5)
F10 0.121(8) 0.054(5) 0.066(5) -0.025(4) 0.022(5) -0.040(5)
F11 0.060(5) 0.045(5) 0.095(6) 0.034(5) -0.028(4) -0.024(4)
F12 0.040(4) 0.048(4) 0.083(7) -0.004(4) -0.002(4) -0.025(3)
F10A 0.059(7) 0.035(6) 0.079(8) -0.023(5) 0.016(6) -0.017(5)
F11A 0.071(8) 0.041(7) 0.068(7) 0.003(5) 0.030(6) -0.018(6)
F12A 0.049(6) 0.066(7) 0.109(10) 0.008(7) -0.049(6) -0.025(5)
N1 0.0136(18) 0.025(2) 0.026(2) -0.0009(18) -0.0012(16) -0.0004(16)
N2 0.0165(19) 0.018(2) 0.037(2) -0.0034(19) 0.0003(18) 0.0021(16)
N3 0.020(2) 0.035(3) 0.038(3) 0.014(2) -0.0073(19) -0.0096(19)
N4 0.018(2) 0.033(3) 0.037(2) 0.010(2) -0.0004(18) -0.0076(18)
C1 0.027(3) 0.023(3) 0.028(3) 0.000(2) 0.006(2) 0.005(2)
C2 0.044(3) 0.038(4) 0.044(3) -0.009(3) 0.000(3) 0.000(3)
C3 0.041(3) 0.027(3) 0.044(3) 0.006(3) 0.006(3) 0.001(3)
C4 0.033(3) 0.037(4) 0.056(4) -0.006(3) 0.019(3) 0.009(3)
C5 0.027(3) 0.024(3) 0.045(3) -0.009(3) -0.004(2) 0.002(2)
C6 0.046(4) 0.046(4) 0.103(6) -0.021(4) -0.009(4) 0.032(3)
C7 0.123(7) 0.054(5) 0.052(4) -0.012(4) 0.027(5) 0.023(5)
C8 0.059(4) 0.030(4) 0.120(7) -0.025(4) 0.013(5) -0.008(3)
C9 0.018(2) 0.032(3) 0.025(3) 0.005(2) 0.001(2) -0.003(2)
C10 0.023(2) 0.025(3) 0.030(3) 0.005(2) 0.004(2) 0.000(2)
C11 0.023(3) 0.037(3) 0.028(3) -0.001(2) 0.007(2) 0.001(2)
C12 0.015(2) 0.037(3) 0.031(3) -0.001(2) 0.003(2) -0.007(2)
C13 0.025(2) 0.024(3) 0.029(3) 0.000(2) 0.001(2) -0.008(2)
C14 0.019(2) 0.031(3) 0.028(3) 0.006(2) 0.001(2) -0.003(2)
C15 0.025(3) 0.041(4) 0.045(3) 0.007(3) 0.003(3) 0.003(2)
C16 0.029(3) 0.035(4) 0.050(4) 0.002(3) -0.003(3) -0.007(2)
C17 0.024(2) 0.024(3) 0.022(2) 0.002(2) 0.001(2) 0.000(2)
C18 0.028(3) 0.026(3) 0.025(3) 0.001(2) 0.003(2) -0.006(2)
C19 0.030(3) 0.026(3) 0.027(3) 0.004(2) 0.001(2) 0.006(2)
C20 0.019(2) 0.030(3) 0.033(3) 0.004(2) -0.004(2) 0.000(2)
C21 0.026(3) 0.030(3) 0.030(3) 0.005(2) -0.001(2) -0.005(2)
C22 0.028(3) 0.021(3) 0.027(3) 0.003(2) 0.001(2) -0.001(2)
C23 0.035(3) 0.028(3) 0.050(4) 0.006(3) -0.005(3) 0.005(3)
C24 0.031(3) 0.032(3) 0.060(4) 0.010(3) -0.008(3) -0.007(3)
Cl3 0.0340(7) 0.0691(11) 0.0518(9) 0.0297(8) -0.0061(7) -0.0139(7)
N5 0.026(2) 0.022(2) 0.051(3) 0.005(2) -0.005(2) -0.0051(18)
C25 0.055(4) 0.038(4) 0.053(4) -0.005(3) -0.005(3) -0.013(3)
C26 0.079(5) 0.054(5) 0.071(5) -0.006(4) -0.002(4) -0.035(4)
C27 0.038(4) 0.056(5) 0.088(6) 0.007(4) 0.008(4) 0.007(3)
C28 0.055(5) 0.066(5) 0.106(7) 0.002(5) 0.015(5) 0.021(4)
C29 0.031(3) 0.034(4) 0.052(4) 0.005(3) -0.006(3) -0.006(3)
C30 0.033(3) 0.039(4) 0.065(4) 0.008(3) -0.008(3) -0.002(3)

loop_
_atom_type_symbol
_atom_type_description
_atom_type_scat_dispersion_real
_atom_type_scat_dispersion_imag
_atom_type_scat_source
C C 0.0181 0.0091 'International Tables Vol C Tables 4.2.6.8 and 6.1.1.4'
H H 0.0000 0.0000 'International Tables Vol C Tables 4.2.6.8 and 6.1.1.4'
N N 0.0311 0.0180 'International Tables Vol C Tables 4.2.6.8 and 6.1.1.4'
P P 0.2955 0.4335 'International Tables Vol C Tables 4.2.6.8 and 6.1.1.4'
Cl Cl 0.3639 0.7018 'International Tables Vol C Tables 4.2.6.8 and 6.1.1.4'
Au Au -4.4197 7.2980 'International Tables Vol C Tables 4.2.6.8 and 6.1.1.4'
F F 0.0727 0.0534 'International Tables Vol C Tables 4.2.6.8 and 6.1.1.4'

loop_
_geom_angle_atom_site_label_1
_geom_angle_atom_site_label_2
_geom_angle_atom_site_label_3
_geom_angle
P1 Au1 Cl1 179.24(6)
P2 Au2 Cl2 177.72(5)
N3 P1 N2 107.2(2)
N3 P1 N1 109.1(2)
N2 P1 N1 82.77(19)
N3 P1 Au1 112.50(16)
N2 P1 Au1 121.59(16)
N1 P1 Au1 119.98(15)
N4 P2 N1 109.4(2)
N4 P2 N2 108.9(2)
N1 P2 N2 82.91(19)
N4 P2 Au2 112.54(15)
N1 P2 Au2 120.00(15)
N2 P2 Au2 119.57(15)
C1 N1 P2 130.1(3)
C1 N1 P1 130.6(3)
P2 N1 P1 96.9(2)
C5 N2 P1 131.5(3)
C5 N2 P2 130.1(3)
P1 N2 P2 97.3(2)
C9 N3 P1 128.3(4)
C9 N3 H3 115.9
P1 N3 H3 115.9
C17 N4 P2 126.7(3)
C17 N4 H4 116.6
P2 N4 H4 116.6
N1 C1 C3 110.1(4)
N1 C1 C2 108.1(4)
C3 C1 C2 111.3(5)
N1 C1 C4 108.4(4)
C3 C1 C4 108.4(5)
C2 C1 C4 110.6(4)
C1 C2 H2A 109.5
C1 C2 H2B 109.5
H2A C2 H2B 109.5
C1 C2 H2C 109.5
H2A C2 H2C 109.5
H2B C2 H2C 109.5
C1 C3 H3A 109.5
C1 C3 H3B 109.5
H3A C3 H3B 109.5
C1 C3 H3C 109.5
H3A C3 H3C 109.5
H3B C3 H3C 109.5
C1 C4 H4A 109.5
C1 C4 H4B 109.5
H4A C4 H4B 109.5
C1 C4 H4C 109.5
H4A C4 H4C 109.5
H4B C4 H4C 109.5
N2 C5 C6 108.1(5)
N2 C5 C7 108.8(5)
C6 C5 C7 111.3(6)
N2 C5 C8 108.0(5)
C6 C5 C8 109.8(6)
C7 C5 C8 110.7(6)
C5 C6 H6A 109.5
C5 C6 H6B 109.5
H6A C6 H6B 109.5
C5 C6 H6C 109.5
H6A C6 H6C 109.5
H6B C6 H6C 109.5
C5 C7 H7A 109.5
C5 C7 H7B 109.5
H7A C7 H7B 109.5
C5 C7 H7C 109.5
H7A C7 H7C 109.5
H7B C7 H7C 109.5
C5 C8 H8A 109.5
C5 C8 H8B 109.5
H8A C8 H8B 109.5
C5 C8 H8C 109.5
H8A C8 H8C 109.5
H8B C8 H8C 109.5
C14 C9 C10 119.8(4)
C14 C9 N3 119.5(4)
C10 C9 N3 120.7(5)
C9 C10 C11 119.9(5)
C9 C10 H10A 120.1
C11 C10 H10A 120.1
C10 C11 C12 120.6(5)
C10 C11 C15 118.0(5)
C12 C11 C15 121.4(5)
C13 C12 C11 118.4(4)
C13 C12 H12A 120.8
C11 C12 H12A 120.8
C12 C13 C14 121.3(5)
C12 C13 C16 119.3(5)
C14 C13 C16 119.3(5)
C9 C14 C13 120.0(5)
C9 C14 H14A 120.0
C13 C14 H14A 120.0
F1 C15 F3 108.6(5)
F1 C15 F2 106.8(5)
F3 C15 F2 103.1(5)
F1 C15 C11 114.5(5)
F3 C15 C11 112.6(4)
F2 C15 C11 110.5(5)
F6 C16 F4 106.4(5)
F6 C16 F5 104.9(5)
F4 C16 F5 106.0(5)
F6 C16 C13 114.1(5)
F4 C16 C13 112.3(5)
F5 C16 C13 112.6(5)
C22 C17 C18 119.3(5)
C22 C17 N4 121.1(5)
C18 C17 N4 119.5(5)
C19 C18 C17 119.4(5)
C19 C18 H18A 120.3
C17 C18 H18A 120.3
C20 C19 C18 121.4(5)
C20 C19 C23 119.0(5)
C18 C19 C23 119.6(5)
C21 C20 C19 118.7(5)
C21 C20 H20A 120.6
C19 C20 H20A 120.6
C20 C21 C22 121.0(5)
C20 C21 C24 119.9(4)
C22 C21 C24 119.0(5)
C21 C22 C17 120.0(5)
C21 C22 H22A 120.0
C17 C22 H22A 120.0
F9A C23 F7A 107.5(7)
F8 C23 F7 106.9(6)
F9A C23 F8A 108.0(8)
F7A C23 F8A 107.4(7)
F8 C23 F9 106.0(6)
F7 C23 F9 106.0(6)
F9A C23 C19 114.4(7)
F7A C23 C19 109.7(7)
F8 C23 C19 114.5(6)
F7 C23 C19 112.8(5)
F8A C23 C19 109.7(8)
F9 C23 C19 110.1(6)
F12A C24 F11A 111.1(8)
F10 C24 F11 110.2(7)
F12A C24 F10A 106.4(7)
F11A C24 F10A 105.1(7)
F10 C24 F12 106.1(6)
F11 C24 F12 103.9(6)
F12A C24 C21 113.8(7)
F10 C24 C21 113.3(6)
F11A C24 C21 111.7(8)
F11 C24 C21 111.8(6)
F10A C24 C21 108.1(6)
F12 C24 C21 111.0(5)
C29 N5 C25 111.9(5)
C29 N5 C27 110.7(5)
C25 N5 C27 108.9(5)
C29 N5 H5A 108.4
C25 N5 H5A 108.4
C27 N5 H5A 108.4
N5 C25 C26 112.3(5)
N5 C25 H25A 109.1
C26 C25 H25A 109.1
N5 C25 H25B 109.1
C26 C25 H25B 109.1
H25A C25 H25B 107.9
C25 C26 H26A 109.5
C25 C26 H26B 109.5
H26A C26 H26B 109.5
C25 C26 H26C 109.5
H26A C26 H26C 109.5
H26B C26 H26C 109.5
C28 C27 N5 113.3(6)
C28 C27 H27A 108.9
N5 C27 H27A 108.9
C28 C27 H27B 108.9
N5 C27 H27B 108.9
H27A C27 H27B 107.7
C27 C28 H28A 109.5
C27 C28 H28B 109.5
H28A C28 H28B 109.5
C27 C28 H28C 109.5
H28A C28 H28C 109.5
H28B C28 H28C 109.5
N5 C29 C30 113.3(5)
N5 C29 H29A 108.9
C30 C29 H29A 108.9
N5 C29 H29B 108.9
C30 C29 H29B 108.9
H29A C29 H29B 107.7
C29 C30 H30A 109.5
C29 C30 H30B 109.5
H30A C30 H30B 109.5
C29 C30 H30C 109.5
H30A C30 H30C 109.5
H30B C30 H30C 109.5

loop_
_geom_bond_atom_site_label_1
_geom_bond_atom_site_label_2
_geom_bond_distance
Au1 P1 2.2068(12)
Au1 Cl1 2.2679(15)
Au2 P2 2.2092(12)
Au2 Cl2 2.2747(13)
P1 N3 1.633(4)
P1 N2 1.680(4)
P1 N1 1.692(4)
P2 N4 1.643(4)
P2 N1 1.682(4)
P2 N2 1.685(4)
F1 C15 1.303(6)
F2 C15 1.349(7)
F3 C15 1.332(6)
F4 C16 1.327(7)
F5 C16 1.331(7)
F6 C16 1.321(7)
F7 C23 1.314(7)
F8 C23 1.313(7)
F9 C23 1.334(7)
F7A C23 1.312(8)
F8A C23 1.319(8)
F9A C23 1.309(8)
F10 C24 1.295(7)
F11 C24 1.314(7)
F12 C24 1.344(7)
F10A C24 1.340(8)
F11A C24 1.308(8)
F12A C24 1.290(8)
N1 C1 1.489(6)
N2 C5 1.495(6)
N3 C9 1.419(6)
N3 H3 0.8800
N4 C17 1.410(6)
N4 H4 0.8800
C1 C3 1.520(7)
C1 C2 1.524(7)
C1 C4 1.529(7)
C2 H2A 0.9800
C2 H2B 0.9800
C2 H2C 0.9800
C3 H3A 0.9800
C3 H3B 0.9800
C3 H3C 0.9800
C4 H4A 0.9800
C4 H4B 0.9800
C4 H4C 0.9800
C5 C6 1.500(8)
C5 C7 1.512(9)
C5 C8 1.512(8)
C6 H6A 0.9800
C6 H6B 0.9800
C6 H6C 0.9800
C7 H7A 0.9800
C7 H7B 0.9800
C7 H7C 0.9800
C8 H8A 0.9800
C8 H8B 0.9800
C8 H8C 0.9800
C9 C14 1.383(7)
C9 C10 1.385(7)
C10 C11 1.393(7)
C10 H10A 0.9500
C11 C12 1.394(7)
C11 C15 1.493(7)
C12 C13 1.383(7)
C12 H12A 0.9500
C13 C14 1.384(7)
C13 C16 1.493(8)
C14 H14A 0.9500
C17 C22 1.387(7)
C17 C18 1.396(7)
C18 C19 1.383(7)
C18 H18A 0.9500
C19 C20 1.379(7)
C19 C23 1.513(7)
C20 C21 1.379(7)
C20 H20A 0.9500
C21 C22 1.384(7)
C21 C24 1.517(7)
C22 H22A 0.9500
N5 C29 1.493(7)
N5 C25 1.498(8)
N5 C27 1.529(8)
N5 H5A 1.0000
C25 C26 1.514(8)
C25 H25A 0.9900
C25 H25B 0.9900
C26 H26A 0.9800
C26 H26B 0.9800
C26 H26C 0.9800
C27 C28 1.451(10)
C27 H27A 0.9900
C27 H27B 0.9900
C28 H28A 0.9800
C28 H28B 0.9800
C28 H28C 0.9800
C29 C30 1.516(8)
C29 H29A 0.9900
C29 H29B 0.9900
C30 H30A 0.9800
C30 H30B 0.9800
C30 H30C 0.9800

loop_
_geom_hbond_atom_site_label_D
_geom_hbond_atom_site_label_H
_geom_hbond_atom_site_label_A
_geom_hbond_distance_DH
_geom_hbond_distance_HA
_geom_hbond_distance_DA
_geom_hbond_angle_DHA
_geom_hbond_publ_flag
N3 H3 Cl3 0.88 2.29 3.156(4) 168.3 yes
N4 H4 Cl3 0.88 2.39 3.230(4) 159.0 yes
N5 H5A Cl3 1.00 2.18 3.166(5) 167.5 yes

loop_
_geom_torsion_atom_site_label_1
_geom_torsion_atom_site_label_2
_geom_torsion_atom_site_label_3
_geom_torsion_atom_site_label_4
_geom_torsion
N4 P2 N1 C1 86.3(4)
N2 P2 N1 C1 -166.1(4)
Au2 P2 N1 C1 -45.9(5)
P1 P2 N1 C1 -163.6(5)
N4 P2 N1 P1 -110.1(2)
N2 P2 N1 P1 -2.4(2)
Au2 P2 N1 P1 117.71(15)
N3 P1 N1 C1 -88.3(4)
N2 P1 N1 C1 166.0(4)
Au1 P1 N1 C1 43.5(4)
P2 P1 N1 C1 163.5(5)
N3 P1 N1 P2 108.2(2)
N2 P1 N1 P2 2.5(2)
Au1 P1 N1 P2 -119.99(15)
N3 P1 N2 C5 81.5(5)
N1 P1 N2 C5 -170.7(5)
Au1 P1 N2 C5 -49.9(5)
P2 P1 N2 C5 -168.3(6)
N3 P1 N2 P2 -110.2(2)
N1 P1 N2 P2 -2.4(2)
Au1 P1 N2 P2 118.43(16)
N4 P2 N2 C5 -80.9(5)
N1 P2 N2 C5 171.0(5)
Au2 P2 N2 C5 50.4(5)
P1 P2 N2 C5 168.5(6)
N4 P2 N2 P1 110.6(2)
N1 P2 N2 P1 2.5(2)
Au2 P2 N2 P1 -118.11(15)
N2 P1 N3 C9 -135.9(5)
N1 P1 N3 C9 136.0(5)
Au1 P1 N3 C9 0.3(5)
P2 P1 N3 C9 -179.7(4)
N1 P2 N4 C17 -141.5(4)
N2 P2 N4 C17 129.5(4)
Au2 P2 N4 C17 -5.5(5)
P1 P2 N4 C17 173.7(4)
P2 N1 C1 C3 75.0(5)
P1 N1 C1 C3 -83.4(5)
P2 N1 C1 C2 -46.8(6)
P1 N1 C1 C2 154.8(4)
P2 N1 C1 C4 -166.6(4)
P1 N1 C1 C4 35.0(6)
P1 N2 C5 C6 -158.1(5)
P2 N2 C5 C6 37.2(7)
P1 N2 C5 C7 80.9(6)
P2 N2 C5 C7 -83.9(6)
P1 N2 C5 C8 -39.4(7)
P2 N2 C5 C8 155.9(5)
P1 N3 C9 C14 132.4(5)
P1 N3 C9 C10 -49.7(7)
C14 C9 C10 C11 -1.8(8)
N3 C9 C10 C11 -179.8(5)
C9 C10 C11 C12 0.7(8)
C9 C10 C11 C15 179.2(5)
C10 C11 C12 C13 1.0(8)
C15 C11 C12 C13 -177.4(5)
C11 C12 C13 C14 -1.7(8)
C11 C12 C13 C16 179.8(5)
C10 C9 C14 C13 1.2(8)
N3 C9 C14 C13 179.2(5)
C12 C13 C14 C9 0.6(8)
C16 C13 C14 C9 179.2(5)
C10 C11 C15 F1 -179.7(5)
C12 C11 C15 F1 -1.2(8)
C10 C11 C15 F3 55.6(7)
C12 C11 C15 F3 -125.9(5)
C10 C11 C15 F2 -59.0(7)
C12 C11 C15 F2 119.5(6)
C12 C13 C16 F6 -157.9(5)
C14 C13 C16 F6 23.5(8)
C12 C13 C16 F4 -36.9(7)
C14 C13 C16 F4 144.5(5)
C12 C13 C16 F5 82.7(6)
C14 C13 C16 F5 -95.9(6)
P2 N4 C17 C22 54.8(7)
P2 N4 C17 C18 -127.8(5)
C22 C17 C18 C19 -2.5(7)
N4 C17 C18 C19 -180.0(5)
C17 C18 C19 C20 0.7(8)
C17 C18 C19 C23 179.8(4)
C18 C19 C20 C21 0.2(8)
C23 C19 C20 C21 -178.8(5)
C19 C20 C21 C22 0.6(8)
C19 C20 C21 C24 176.7(5)
C20 C21 C22 C17 -2.4(8)
C24 C21 C22 C17 -178.6(5)
C18 C17 C22 C21 3.3(7)
N4 C17 C22 C21 -179.3(5)
C20 C19 C23 F9A -6.9(13)
C18 C19 C23 F9A 174.0(13)
C20 C19 C23 F7A 114.0(13)
C18 C19 C23 F7A -65.1(13)
C20 C19 C23 F8 -160.7(10)
C18 C19 C23 F8 20.2(11)
C20 C19 C23 F7 76.7(10)
C18 C19 C23 F7 -102.4(10)
C20 C19 C23 F8A -128.3(11)
C18 C19 C23 F8A 52.6(12)
C20 C19 C23 F9 -41.4(10)
C18 C19 C23 F9 139.5(9)
C20 C21 C24 F12A -7.1(14)
C22 C21 C24 F12A 169.1(13)
C20 C21 C24 F10 -87.6(10)
C22 C21 C24 F10 88.7(10)
C20 C21 C24 F11A 119.7(10)
C22 C21 C24 F11A -64.1(11)
C20 C21 C24 F11 147.2(9)
C22 C21 C24 F11 -36.5(10)
C20 C21 C24 F10A -125.1(10)
C22 C21 C24 F10A 51.1(10)
C20 C21 C24 F12 31.7(9)
C22 C21 C24 F12 -152.1(7)
C29 N5 C25 C26 -164.3(6)
C27 N5 C25 C26 73.0(7)
C29 N5 C27 C28 58.2(7)
C25 N5 C27 C28 -178.4(6)
C25 N5 C29 C30 62.5(7)
C27 N5 C29 C30 -175.8(5)
